data_7049343
loop_
_publ_author_name
'Thakur, Gohil Singh'
'Reuter, Hans'
'Rosner, Helge'
'Fecher, Gerhard H.'
'Felser, Claudia'
'Jansen, Martin'

_publ_section_title
;
 New Ag<sub>8</sub>PtO<sub>6</sub>: synthesis, crystal structure, physical
 properties and theoretical analyses.
;
_journal_issue 15
_journal_name_full 'Dalton transactions (Cambridge, England : 2003)'
_journal_page_first 5058
_journal_page_last 5063
_journal_paper_doi 10.1039/c8dt05081c
_journal_volume 48
_journal_year 2019
_chemical_formula_sum 'Ag8 O6 Pt'
_chemical_formula_weight 1154.05
_space_group_crystal_system triclinic
_space_group_IT_number 2
_space_group_name_Hall '-P 1'
_space_group_name_H-M_alt 'P -1'
_symmetry_space_group_name_Hall '-P 1'
_symmetry_space_group_name_H-M 'P -1'
_audit_creation_method SHELXL-2014/7
_cell_angle_alpha 87.373(2)
_cell_angle_beta 85.141(2)
_cell_angle_gamma 71.754(2)
_cell_formula_units_Z 2
_cell_length_a 6.1929(2)
_cell_length_b 6.9679(3)
_cell_length_c 10.3926(4)
_cell_measurement_reflns_used 9256
_cell_measurement_temperature 296(2)
_cell_measurement_theta_max 30.48
_cell_measurement_theta_min 3.62
_cell_volume 424.29(3)
_computing_cell_refinement 'Bruker SAINT'
_computing_data_collection 'Bruker APEX2'
_computing_data_reduction 'Bruker SAINT'
_computing_molecular_graphics 'Bruker SHELXTL'
_computing_publication_material 'Bruker SHELXTL'
_computing_structure_refinement 'SHELXL-2014/7 (Sheldrick, 2014)'
_computing_structure_solution 'SHELXS-97 (Sheldrick 2008)'
_diffrn_ambient_temperature 296(2)
_diffrn_measured_fraction_theta_full 0.999
_diffrn_measured_fraction_theta_max 1.000
_diffrn_measurement_device_type 'Bruker APEX-II CCD'
_diffrn_measurement_method '\f and \w scans'
_diffrn_radiation_type MoK\a
_diffrn_radiation_wavelength 0.71073
_diffrn_reflns_av_R_equivalents 0.0495
_diffrn_reflns_av_unetI/netI 0.0154
_diffrn_reflns_Laue_measured_fraction_full 0.999
_diffrn_reflns_Laue_measured_fraction_max 1.000
_diffrn_reflns_limit_h_max 8
_diffrn_reflns_limit_h_min -8
_diffrn_reflns_limit_k_max 9
_diffrn_reflns_limit_k_min -9
_diffrn_reflns_limit_l_max 14
_diffrn_reflns_limit_l_min -14
_diffrn_reflns_number 53858
_diffrn_reflns_point_group_measured_fraction_full 0.999
_diffrn_reflns_point_group_measured_fraction_max 1.000
_diffrn_reflns_theta_full 25.242
_diffrn_reflns_theta_max 29.991
_diffrn_reflns_theta_min 3.079
_exptl_absorpt_coefficient_mu 34.446
_exptl_absorpt_correction_T_max 0.379
_exptl_absorpt_correction_T_min 0.069
_exptl_absorpt_correction_type multi-scan
_exptl_absorpt_process_details 'Bruker SADABS'
_exptl_crystal_colour black
_exptl_crystal_density_diffrn 9.033
_exptl_crystal_description needle
_exptl_crystal_F_000 1004
_exptl_crystal_size_max 0.167
_exptl_crystal_size_mid 0.067
_exptl_crystal_size_min 0.035
_refine_diff_density_max 1.399
_refine_diff_density_min -1.302
_refine_diff_density_rms 0.203
_refine_ls_extinction_coef 0.00989(12)
_refine_ls_extinction_expression Fc^*^=kFc[1+0.001xFc^2^\l^3^/sin(2\q)]^-1/4^
_refine_ls_extinction_method 'SHELXL-2014/7 (Sheldrick 2014'
_refine_ls_goodness_of_fit_ref 1.141
_refine_ls_hydrogen_treatment undef
_refine_ls_matrix_type full
_refine_ls_number_parameters 140
_refine_ls_number_reflns 2467
_refine_ls_number_restraints 0
_refine_ls_restrained_S_all 1.141
_refine_ls_R_factor_all 0.0143
_refine_ls_R_factor_gt 0.0139
_refine_ls_shift/su_max 0.001
_refine_ls_shift/su_mean 0.000
_refine_ls_structure_factor_coef Fsqd
_refine_ls_weighting_details 'w=1/[\s^2^(Fo^2^)+(0.0096P)^2^+1.1785P] where P=(Fo^2^+2Fc^2^)/3'
_refine_ls_weighting_scheme calc
_refine_ls_wR_factor_gt 0.0293
_refine_ls_wR_factor_ref 0.0294
_reflns_Friedel_coverage 0.000
_reflns_number_gt 2421
_reflns_number_total 2467
_reflns_threshold_expression 'I > 2\s(I)'
_cod_data_source_file c8dt05081c1.cif
_cod_data_source_block GT_150_0m_a
_cod_depositor_comments 'Adding full bibliography for 7049343.cif.'
_cod_database_code 7049343
_shelx_shelxl_version_number 2014/7
_shelx_space_group_comment
; 
The symmetry employed for this shelxl refinement is uniquely defined 
by the following loop, which should always be used as a source of 
symmetry information in preference to the above space-group names. 
They are only intended as comments. 
;
_shelx_estimated_absorpt_t_min 0.069
_shelx_estimated_absorpt_t_max 0.379

loop_
_space_group_symop_operation_xyz
'x, y, z'
'-x, -y, -z'

loop_
_atom_site_label
_atom_site_type_symbol
_atom_site_fract_x
_atom_site_fract_y
_atom_site_fract_z
_atom_site_U_iso_or_equiv
_atom_site_adp_type
_atom_site_occupancy
_atom_site_site_symmetry_order
_atom_site_calc_flag
_atom_site_refinement_flags_posn
_atom_site_refinement_flags_occupancy
Ag1 Ag 0.5000 0.0000 0.5000 0.01032(8) Uani 1 2 d S P
Ag2 Ag 0.15310(5) 0.36129(5) 0.40412(3) 0.01266(7) Uani 1 1 d . .
Ag3 Ag 0.45965(5) 0.72034(5) 0.03903(3) 0.01299(7) Uani 1 1 d . .
Ag4 Ag 0.38106(5) 0.66550(5) 0.40157(3) 0.01422(7) Uani 1 1 d . .
Ag5 Ag 0.15740(5) 0.46569(5) 0.13429(3) 0.01256(7) Uani 1 1 d . .
Ag6 Ag -0.15132(6) 0.76423(5) 0.30374(3) 0.01579(7) Uani 1 1 d . .
Ag7 Ag -0.13760(5) 0.87525(5) 0.03108(3) 0.01290(7) Uani 1 1 d . .
Ag8 Ag 0.0000 1.0000 0.5000 0.01225(9) Uani 1 2 d S P
Ag9 Ag 0.30533(5) 1.03092(5) 0.22807(3) 0.01274(7) Uani 1 1 d . .
Pt1 Pt 0.71330(2) 0.28891(2) 0.24587(2) 0.00588(4) Uani 1 1 d . .
O1 O 0.5194(5) 0.2602(4) 0.4070(3) 0.0103(5) Uani 1 1 d . .
O2 O 0.8921(5) 0.3453(4) 0.0874(3) 0.0118(5) Uani 1 1 d . .
O3 O 0.4486(5) 0.5346(4) 0.2057(3) 0.0103(5) Uani 1 1 d . .
O4 O 0.8096(5) 0.4711(4) 0.3571(3) 0.0113(5) Uani 1 1 d . .
O5 O 0.6027(5) 0.1029(4) 0.1416(3) 0.0117(5) Uani 1 1 d . .
O6 O 0.9610(5) 0.0347(4) 0.2948(3) 0.0106(5) Uani 1 1 d . .

loop_
_atom_site_aniso_label
_atom_site_aniso_U_11
_atom_site_aniso_U_22
_atom_site_aniso_U_33
_atom_site_aniso_U_23
_atom_site_aniso_U_13
_atom_site_aniso_U_12
Ag1 0.01192(18) 0.00883(18) 0.01019(19) 0.00178(14) 0.00008(15) -0.00371(14)
Ag2 0.01030(13) 0.01383(14) 0.01350(15) -0.00041(11) -0.00225(11) -0.00285(11)
Ag3 0.01820(15) 0.01166(14) 0.00887(14) 0.00069(11) -0.00038(11) -0.00456(11)
Ag4 0.01819(15) 0.01093(14) 0.01236(14) -0.00292(11) -0.00309(11) -0.00193(11)
Ag5 0.01104(13) 0.01420(14) 0.01266(14) -0.00076(11) -0.00042(11) -0.00428(11)
Ag6 0.02410(16) 0.00978(14) 0.01342(15) -0.00104(11) 0.00338(12) -0.00630(12)
Ag7 0.01463(14) 0.01290(14) 0.01052(14) -0.00187(11) 0.00127(11) -0.00369(11)
Ag8 0.01252(19) 0.01289(19) 0.01045(19) 0.00165(15) -0.00212(15) -0.00261(15)
Ag9 0.01185(13) 0.01480(14) 0.01237(14) -0.00166(11) 0.00140(11) -0.00567(11)
Pt1 0.00659(7) 0.00604(7) 0.00513(7) 0.00043(5) -0.00039(5) -0.00220(5)
O1 0.0104(12) 0.0114(13) 0.0083(13) 0.0020(10) 0.0020(10) -0.0034(10)
O2 0.0114(13) 0.0122(13) 0.0108(13) 0.0017(11) 0.0036(10) -0.0039(10)
O3 0.0107(12) 0.0085(12) 0.0098(13) 0.0011(10) -0.0029(10) 0.0001(10)
O4 0.0133(13) 0.0096(13) 0.0137(14) -0.0022(11) -0.0028(11) -0.0066(10)
O5 0.0123(13) 0.0134(13) 0.0117(14) -0.0043(11) 0.0024(11) -0.0076(11)
O6 0.0101(12) 0.0088(13) 0.0119(13) 0.0008(10) -0.0006(10) -0.0019(10)

loop_
_atom_type_symbol
_atom_type_description
_atom_type_scat_dispersion_real
_atom_type_scat_dispersion_imag
_atom_type_scat_source
O O 0.0106 0.0060 'International Tables Vol C Tables 4.2.6.8 and 6.1.1.4'
Ag Ag -0.8971 1.1015 'International Tables Vol C Tables 4.2.6.8 and 6.1.1.4'
Pt Pt -1.7033 8.3905 'International Tables Vol C Tables 4.2.6.8 and 6.1.1.4'

loop_
_geom_angle_atom_site_label_1
_geom_angle_atom_site_label_2
_geom_angle_atom_site_label_3
_geom_angle
_geom_angle_site_symmetry_1
_geom_angle_site_symmetry_3
O1 Ag1 O1 180.0 2_656 .
O4 Ag2 O1 167.26(11) 1_455 .
O3 Ag3 O5 166.50(10) . 2_665
O2 Ag5 O3 168.81(11) 1_455 .
O4 Ag6 O6 162.80(11) 1_455 1_465
O2 Ag7 O5 176.80(11) 2_665 1_465
O6 Ag8 O6 180.0 2_666 1_465
O5 Ag9 O6 165.31(11) 1_565 1_465
O2 Pt1 O4 94.02(12) . .
O2 Pt1 O1 174.65(11) . .
O4 Pt1 O1 82.84(11) . .
O2 Pt1 O3 90.16(11) . .
O4 Pt1 O3 86.24(11) . .
O1 Pt1 O3 85.32(11) . .
O2 Pt1 O6 94.01(11) . .
O4 Pt1 O6 95.02(11) . .
O1 Pt1 O6 90.59(11) . .
O3 Pt1 O6 175.54(11) . .
O2 Pt1 O5 89.21(11) . .
O4 Pt1 O5 176.72(11) . .
O1 Pt1 O5 93.90(11) . .
O3 Pt1 O5 93.23(11) . .
O6 Pt1 O5 85.27(11) . .
Pt1 O1 Ag1 128.17(14) . .
Pt1 O1 Ag2 119.58(13) . .
Ag1 O1 Ag2 89.01(10) . .
Pt1 O2 Ag7 126.21(14) . 2_665
Pt1 O2 Ag5 111.72(13) . 1_655
Ag7 O2 Ag5 89.67(10) 2_665 1_655
Pt1 O3 Ag3 122.01(13) . .
Pt1 O3 Ag5 114.49(12) . .
Ag3 O3 Ag5 89.33(10) . .
Pt1 O3 Ag4 97.42(11) . .
Ag3 O3 Ag4 120.60(12) . .
Ag5 O3 Ag4 114.26(12) . .
Pt1 O4 Ag2 114.88(13) . 1_655
Pt1 O4 Ag6 127.34(14) . 1_655
Ag2 O4 Ag6 90.53(10) 1_655 1_655
Pt1 O5 Ag7 116.36(13) . 1_645
Pt1 O5 Ag9 115.26(13) . 1_545
Ag7 O5 Ag9 118.98(12) 1_645 1_545
Pt1 O5 Ag3 100.20(12) . 2_665
Ag7 O5 Ag3 87.00(10) 1_645 2_665
Ag9 O5 Ag3 113.35(12) 1_545 2_665
Pt1 O6 Ag8 113.46(13) . 1_645
Pt1 O6 Ag9 114.48(13) . 1_645
Ag8 O6 Ag9 99.11(11) 1_645 1_645
Pt1 O6 Ag6 112.86(12) . 1_645
Ag8 O6 Ag6 88.95(10) 1_645 1_645
Ag9 O6 Ag6 123.35(12) 1_645 1_645

loop_
_geom_bond_atom_site_label_1
_geom_bond_atom_site_label_2
_geom_bond_distance
_geom_bond_site_symmetry_2
Ag1 O1 2.048(3) 2_656
Ag1 O1 2.048(3) .
Ag2 O4 2.114(3) 1_455
Ag2 O1 2.157(3) .
Ag3 O3 2.124(3) .
Ag3 O5 2.192(3) 2_665
Ag4 O3 2.222(3) .
Ag5 O2 2.163(3) 1_455
Ag5 O3 2.199(3) .
Ag6 O4 2.172(3) 1_455
Ag6 O6 2.200(3) 1_465
Ag7 O2 2.140(3) 2_665
Ag7 O5 2.163(3) 1_465
Ag8 O6 2.161(3) 2_666
Ag8 O6 2.161(3) 1_465
Ag9 O5 2.170(3) 1_565
Ag9 O6 2.178(3) 1_465
Pt1 O2 2.000(3) .
Pt1 O4 2.008(3) .
Pt1 O1 2.016(3) .
Pt1 O3 2.021(3) .
Pt1 O6 2.024(3) .
Pt1 O5 2.033(3) .
O2 Ag7 2.140(3) 2_665
O2 Ag5 2.163(3) 1_655
O4 Ag2 2.114(3) 1_655
O4 Ag6 2.172(3) 1_655
O5 Ag7 2.163(3) 1_645
O5 Ag9 2.170(3) 1_545
O5 Ag3 2.192(3) 2_665
O6 Ag8 2.161(3) 1_645
O6 Ag9 2.178(3) 1_645
O6 Ag6 2.199(3) 1_645
